data_4329495
loop_
_publ_author_name
'Fen Yang'
'Baiyan Li'
'Wei Xu'
'Guanghua Li'
'Qi Zhou'
'Jia Hua'
'Zhan Shi'
'Shouhua Feng'

_publ_contact_author_email zshi@mail.jlu.edu.cn
_publ_contact_author_name 'Zhan Shi'
_publ_section_title
;
 Two Metal-Organic Frameworks Constructed from One-Dimensional Cobalt(II)
 Ferrimagnetic Chains with Alternating Antiferromagnetic/Ferromagnetic and
 AF/AF/FM Interaction: Synthesis, Structures, and Magnetic Properties
;
_journal_name_full 'Inorganic Chemistry'
_journal_page_first 6813
_journal_page_last 6820
_journal_paper_doi 10.1021/ic300546z
_journal_volume 51
_journal_year 2012
_chemical_formula_moiety 'C25 H22 Co2 N18'
_chemical_formula_sum 'C25 H22 Co2 N18'
_chemical_formula_weight 692.47
_chemical_name_systematic
; 
 ? 
;
_space_group_IT_number 60
_symmetry_cell_setting orthorhombic
_symmetry_space_group_name_Hall '-P 2n 2ab'
_symmetry_space_group_name_H-M 'P b c n'
_atom_sites_solution_hydrogens geom
_atom_sites_solution_primary direct
_atom_sites_solution_secondary difmap
_audit_creation_method SHELXL-97
_cell_angle_alpha 90.00
_cell_angle_beta 90.00
_cell_angle_gamma 90.00
_cell_formula_units_Z 4
_cell_length_a 15.230(3)
_cell_length_b 16.405(3)
_cell_length_c 13.939(3)
_cell_measurement_reflns_used 3940
_cell_measurement_temperature 293(2)
_cell_measurement_theta_max 27.43
_cell_measurement_theta_min 3.18
_cell_volume 3482.6(12)
_computing_cell_refinement Process-auto
_computing_data_collection Process-auto
_computing_data_reduction Process-auto
_computing_structure_refinement 'SHELXL-97 (Sheldrick, 1997)'
_computing_structure_solution 'SHELXS-97 (Sheldrick, 1990)'
_diffrn_ambient_temperature 293(2)
_diffrn_detector_area_resol_mean 10.0
_diffrn_measured_fraction_theta_full 0.992
_diffrn_measured_fraction_theta_max 0.992
_diffrn_measurement_device_type 'Rigaku RAXIS-RAPID'
_diffrn_measurement_method omega-scan
_diffrn_radiation_monochromator graphite
_diffrn_radiation_source 'fine-focus sealed tube'
_diffrn_radiation_type MoK\a
_diffrn_radiation_wavelength 0.71073
_diffrn_reflns_av_R_equivalents 0.0467
_diffrn_reflns_av_sigmaI/netI 0.0271
_diffrn_reflns_limit_h_max 19
_diffrn_reflns_limit_h_min -16
_diffrn_reflns_limit_k_max 21
_diffrn_reflns_limit_k_min -21
_diffrn_reflns_limit_l_max 18
_diffrn_reflns_limit_l_min -17
_diffrn_reflns_number 31199
_diffrn_reflns_theta_full 27.43
_diffrn_reflns_theta_max 27.43
_diffrn_reflns_theta_min 3.18
_diffrn_standards_decay_% 0
_diffrn_standards_interval_count 0
_diffrn_standards_interval_time 0
_diffrn_standards_number 0
_exptl_absorpt_coefficient_mu 0.996
_exptl_absorpt_correction_T_max 0.7904
_exptl_absorpt_correction_T_min 0.7441
_exptl_absorpt_correction_type empirical
_exptl_absorpt_process_details Process-auto
_exptl_crystal_colour red
_exptl_crystal_density_diffrn 1.321
_exptl_crystal_density_meas ?
_exptl_crystal_description block
_exptl_crystal_F_000 1408
_exptl_crystal_size_max 0.29
_exptl_crystal_size_mid 0.25
_exptl_crystal_size_min 0.24
_refine_diff_density_max 0.924
_refine_diff_density_min -0.540
_refine_diff_density_rms 0.053
_refine_ls_extinction_method none
_refine_ls_goodness_of_fit_ref 1.034
_refine_ls_hydrogen_treatment constr
_refine_ls_matrix_type full
_refine_ls_number_parameters 220
_refine_ls_number_reflns 3940
_refine_ls_number_restraints 12
_refine_ls_restrained_S_all 1.077
_refine_ls_R_factor_all 0.0489
_refine_ls_R_factor_gt 0.0351
_refine_ls_shift/su_max 0.000
_refine_ls_shift/su_mean 0.000
_refine_ls_structure_factor_coef Fsqd
_refine_ls_weighting_details 'calc w=1/[\s^2^(Fo^2^)+(0.0401P)^2^+2.1459P] where P=(Fo^2^+2Fc^2^)/3'
_refine_ls_weighting_scheme calc
_refine_ls_wR_factor_gt 0.0820
_refine_ls_wR_factor_ref 0.0881
_reflns_number_gt 3139
_reflns_number_total 3940
_reflns_threshold_expression >2sigma(I)
_cod_data_source_file ic300546z_si_001_1.cif
_cod_data_source_block compound-1
_cod_depositor_comments
;
The following automatic conversions were performed:

'_exptl_crystal_density_meas' value 'none' was changed to '?' - the
value is perceived as not measured.

Automatic conversion script
Id: cif_fix_values 3008 2015-01-20 13:52:24Z robertas 
;
_cod_original_cell_volume 3482.7(12)
_cod_original_sg_symbol_Hall -P2n2ab
_cod_database_code 4329495

loop_
_symmetry_equiv_pos_as_xyz
'x, y, z'
'-x+1/2, -y+1/2, z+1/2'
'-x, y, -z+1/2'
'x+1/2, -y+1/2, -z'
'-x, -y, -z'
'x-1/2, y-1/2, -z-1/2'
'x, -y, z-1/2'
'-x-1/2, y-1/2, z'

loop_
_atom_site_label
_atom_site_type_symbol
_atom_site_fract_x
_atom_site_fract_y
_atom_site_fract_z
_atom_site_U_iso_or_equiv
_atom_site_adp_type
_atom_site_occupancy
_atom_site_symmetry_multiplicity
_atom_site_calc_flag
_atom_site_refinement_flags
_atom_site_disorder_group
Co1 Co 0.085273(16) 0.423195(16) 0.333902(18) 0.02303(10) Uani 1 1 d . .
N1 N 0.17512(11) 0.33236(11) 0.16442(12) 0.0307(4) Uani 1 1 d . .
N2 N 0.10211(11) 0.36419(11) 0.20038(12) 0.0268(4) Uani 1 1 d . .
N3 N 0.03628(11) 0.35478(11) 0.13868(12) 0.0265(4) Uani 1 1 d . .
N4 N 0.06549(11) 0.31569(11) 0.06064(13) 0.0313(4) Uani 1 1 d . .
N5 N 0.32852(11) 0.16371(11) -0.09317(12) 0.0306(4) Uani 1 1 d . .
N6 N 0.19531(12) 0.50213(12) 0.31047(14) 0.0363(4) Uani 1 1 d . .
N7 N 0.06744(13) 0.48161(13) 0.46669(15) 0.0427(5) Uani 1 1 d . .
N8 N 0.0000 0.5000 0.5000 0.0296(5) Uani 1 2 d S .
N9 N 0.0000 0.50023(16) 0.2500 0.0321(6) Uani 1 2 d S .
N10 N 0.0000 0.5718(2) 0.2500 0.0658(11) Uani 1 2 d S .
N11 N -0.0178(8) 0.6435(9) 0.2549(17) 0.049(5) Uani 0.25 1 d PU 1
N11' N 0.0168(14) 0.6384(7) 0.2063(10) 0.073(6) Uani 0.25 1 d P 2
C1 C 0.15102(13) 0.30295(13) 0.07906(14) 0.0283(4) Uani 1 1 d . .
C2 C 0.35129(14) 0.19244(15) -0.00658(16) 0.0361(5) Uani 1 1 d . .
H2 H 0.4070 0.1802 0.0167 0.080 Uiso 1 1 calc . .
C3 C 0.29641(14) 0.23928(15) 0.04967(16) 0.0374(5) Uani 1 1 d . .
H3 H 0.3154 0.2584 0.1090 0.080 Uiso 1 1 calc . .
C4 C 0.21209(13) 0.25772(13) 0.01678(15) 0.0295(4) Uani 1 1 d . .
C5 C 0.18899(15) 0.23009(16) -0.07346(16) 0.0373(5) Uani 1 1 d . .
H5 H 0.1342 0.2425 -0.0990 0.080 Uiso 1 1 calc . .
C6 C 0.24813(15) 0.18388(15) -0.12524(15) 0.0377(5) Uani 1 1 d . .
H6 H 0.2314 0.1657 -0.1857 0.080 Uiso 1 1 calc . .
C7 C 0.21585(17) 0.53059(17) 0.2235(2) 0.0478(6) Uani 1 1 d . .
H7 H 0.1814 0.5153 0.1714 0.080 Uiso 1 1 calc . .
C8 C 0.28648(19) 0.58203(18) 0.2081(3) 0.0604(8) Uani 1 1 d . .
H8 H 0.2986 0.6004 0.1464 0.080 Uiso 1 1 calc . .
C9 C 0.33920(16) 0.60647(16) 0.2837(3) 0.0551(8) Uani 1 1 d . .
C10 C 0.31669(18) 0.57758(19) 0.3734(3) 0.0606(8) Uani 1 1 d . .
H10 H 0.3495 0.5926 0.4268 0.080 Uiso 1 1 calc . .
C11 C 0.24532(17) 0.52630(18) 0.3837(2) 0.0507(7) Uani 1 1 d . .
H11 H 0.2314 0.5077 0.4449 0.080 Uiso 1 1 calc . .
C12 C 0.4193(2) 0.65882(19) 0.2681(2) 0.0594(8) Uani 1 1 d U .
H12A H 0.4289 0.6926 0.3242 0.080 Uiso 1 1 calc . .
H12B H 0.4095 0.6945 0.2137 0.080 Uiso 1 1 calc . .
C13 C 0.5000 0.6070(2) 0.2500 0.0562(11) Uani 1 2 d S .
H13A H 0.5104 0.5722 0.3051 0.080 Uiso 0.50 1 calc P .
H13B H 0.4896 0.5722 0.1949 0.080 Uiso 0.50 1 calc P .

loop_
_atom_site_aniso_label
_atom_site_aniso_U_11
_atom_site_aniso_U_22
_atom_site_aniso_U_33
_atom_site_aniso_U_23
_atom_site_aniso_U_13
_atom_site_aniso_U_12
Co1 0.01740(14) 0.02828(16) 0.02340(15) -0.00160(11) 0.00145(10) 0.00093(10)
N1 0.0226(8) 0.0417(10) 0.0279(9) -0.0038(8) 0.0025(7) 0.0065(7)
N2 0.0213(8) 0.0334(9) 0.0258(8) -0.0021(7) 0.0008(6) 0.0042(7)
N3 0.0221(8) 0.0338(9) 0.0237(8) -0.0035(7) 0.0003(6) 0.0025(7)
N4 0.0249(9) 0.0415(10) 0.0273(9) -0.0050(8) 0.0022(7) 0.0063(8)
N5 0.0244(9) 0.0395(10) 0.0277(9) -0.0024(8) 0.0043(7) 0.0045(8)
N6 0.0250(9) 0.0394(10) 0.0446(11) 0.0004(9) 0.0022(8) -0.0037(8)
N7 0.0277(10) 0.0568(13) 0.0437(11) -0.0210(10) 0.0061(8) -0.0015(9)
N8 0.0280(13) 0.0346(13) 0.0263(12) -0.0097(11) 0.0005(10) -0.0025(11)
N9 0.0251(12) 0.0263(13) 0.0450(15) 0.000 -0.0032(11) 0.000
N10 0.060(2) 0.0342(19) 0.103(3) 0.000 -0.029(2) 0.000
N11 0.049(5) 0.048(5) 0.049(5) 0.0000(11) 0.0001(11) 0.0002(10)
N11' 0.155(17) 0.018(5) 0.045(8) 0.008(6) 0.001(9) -0.009(6)
C1 0.0233(10) 0.0342(11) 0.0272(10) -0.0024(9) 0.0022(8) 0.0024(8)
C2 0.0245(11) 0.0484(14) 0.0355(12) -0.0078(10) -0.0006(9) 0.0052(10)
C3 0.0261(11) 0.0542(15) 0.0319(11) -0.0118(11) -0.0012(9) 0.0043(10)
C4 0.0236(10) 0.0362(11) 0.0286(10) -0.0016(9) 0.0055(8) 0.0038(9)
C5 0.0271(11) 0.0545(14) 0.0302(11) -0.0067(10) -0.0028(9) 0.0125(10)
C6 0.0318(12) 0.0537(14) 0.0277(10) -0.0069(10) -0.0006(9) 0.0117(11)
C7 0.0358(13) 0.0513(15) 0.0563(16) 0.0132(13) 0.0028(11) -0.0061(11)
C8 0.0398(15) 0.0575(18) 0.084(2) 0.0285(16) 0.0105(15) -0.0046(13)
C9 0.0237(12) 0.0333(13) 0.108(2) 0.0002(15) 0.0113(14) 0.0031(10)
C10 0.0329(14) 0.0638(18) 0.085(2) -0.0225(17) 0.0012(14) -0.0109(13)
C11 0.0331(13) 0.0637(17) 0.0551(15) -0.0099(14) 0.0012(12) -0.0124(12)
C12 0.0511(10) 0.0530(10) 0.0743(11) 0.0007(9) 0.0043(9) -0.0010(8)
C13 0.0283(18) 0.0368(19) 0.104(3) 0.000 0.0113(19) 0.000

loop_
_atom_type_symbol
_atom_type_description
_atom_type_scat_dispersion_real
_atom_type_scat_dispersion_imag
_atom_type_scat_source
C C 0.0033 0.0016 'International Tables Vol C Tables 4.2.6.8 and 6.1.1.4'
H H 0.0000 0.0000 'International Tables Vol C Tables 4.2.6.8 and 6.1.1.4'
N N 0.0061 0.0033 'International Tables Vol C Tables 4.2.6.8 and 6.1.1.4'
Co Co 0.3494 0.9721 'International Tables Vol C Tables 4.2.6.8 and 6.1.1.4'

loop_
_geom_angle_atom_site_label_1
_geom_angle_atom_site_label_2
_geom_angle_atom_site_label_3
_geom_angle
_geom_angle_site_symmetry_1
_geom_angle_site_symmetry_3
N7 Co1 N2 179.53(7) . .
N7 Co1 N6 87.69(8) . .
N2 Co1 N6 92.73(7) . .
N7 Co1 N9 97.61(7) . .
N2 Co1 N9 82.18(6) . .
N6 Co1 N9 91.96(7) . .
N7 Co1 N5 88.02(8) . 2
N2 Co1 N5 92.17(7) . 2
N6 Co1 N5 89.73(7) . 2
N9 Co1 N5 174.17(7) . 2
N7 Co1 N3 88.33(7) . 3
N2 Co1 N3 91.23(6) . 3
N6 Co1 N3 173.50(7) . 3
N9 Co1 N3 83.47(6) . 3
N5 Co1 N3 95.27(7) 2 3
N2 N1 C1 104.39(16) . .
N1 N2 N3 109.98(16) . .
N1 N2 Co1 127.93(13) . .
N3 N2 Co1 122.09(12) . .
N2 N3 N4 109.30(16) . .
N2 N3 Co1 117.59(12) . 3
N4 N3 Co1 131.73(13) . 3
N3 N4 C1 103.96(16) . .
C2 N5 C6 116.62(18) . .
C2 N5 Co1 119.46(14) . 2_554
C6 N5 Co1 123.51(14) . 2_554
C11 N6 C7 117.2(2) . .
C11 N6 Co1 120.62(17) . .
C7 N6 Co1 122.17(17) . .
N8 N7 Co1 125.59(14) . .
N7 N8 N7 180.00(19) 5_566 .
N10 N9 Co1 125.87(6) . 3
N10 N9 Co1 125.87(6) . .
Co1 N9 Co1 108.25(11) 3 .
N9 N10 N11 166.7(7) . 3
N9 N10 N11 166.7(6) . .
N11 N10 N11 26.7(13) 3 .
N9 N10 N11' 148.9(6) . 3
N11 N10 N11' 40.5(9) 3 3
N11 N10 N11' 25.2(12) . 3
N9 N10 N11' 148.9(6) . .
N11 N10 N11' 25.2(12) 3 .
N11 N10 N11' 40.5(9) . .
N11' N10 N11' 62.3(13) 3 .
N11 N11 N10 76.7(6) 3 .
N10 N11' N11' 58.9(6) . 3
N1 C1 N4 112.36(17) . .
N1 C1 C4 122.25(18) . .
N4 C1 C4 125.29(18) . .
N5 C2 C3 123.4(2) . .
N5 C2 H2 118.3 . .
C3 C2 H2 118.3 . .
C2 C3 C4 119.4(2) . .
C2 C3 H3 120.3 . .
C4 C3 H3 120.3 . .
C5 C4 C3 117.48(19) . .
C5 C4 C1 122.74(19) . .
C3 C4 C1 119.75(19) . .
C6 C5 C4 119.3(2) . .
C6 C5 H5 120.3 . .
C4 C5 H5 120.3 . .
N5 C6 C5 123.7(2) . .
N5 C6 H6 118.1 . .
C5 C6 H6 118.1 . .
N6 C7 C8 122.4(3) . .
N6 C7 H7 118.8 . .
C8 C7 H7 118.8 . .
C7 C8 C9 120.6(3) . .
C7 C8 H8 119.7 . .
C9 C8 H8 119.7 . .
C10 C9 C8 116.5(2) . .
C10 C9 C12 121.8(3) . .
C8 C9 C12 121.6(3) . .
C9 C10 C11 119.9(3) . .
C9 C10 H10 120.0 . .
C11 C10 H10 120.0 . .
N6 C11 C10 123.4(3) . .
N6 C11 H11 118.3 . .
C10 C11 H11 118.3 . .
C9 C12 C13 111.1(2) . .
C9 C12 H12A 109.4 . .
C13 C12 H12A 109.4 . .
C9 C12 H12B 109.4 . .
C13 C12 H12B 109.4 . .
H12A C12 H12B 108.0 . .
C12 C13 C12 111.7(3) 3_655 .
C12 C13 H13A 109.3 3_655 .
C12 C13 H13A 109.3 . .
C12 C13 H13B 109.3 3_655 .
C12 C13 H13B 109.3 . .
H13A C13 H13B 107.9 . .

loop_
_geom_bond_atom_site_label_1
_geom_bond_atom_site_label_2
_geom_bond_distance
_geom_bond_site_symmetry_2
Co1 N7 2.102(2) .
Co1 N2 2.1134(17) .
Co1 N6 2.1430(19) .
Co1 N9 2.1568(16) .
Co1 N5 2.1886(17) 2
Co1 N3 2.1984(17) 3
N1 N2 1.327(2) .
N1 C1 1.335(3) .
N2 N3 1.330(2) .
N3 N4 1.339(2) .
N3 Co1 2.1984(17) 3
N4 C1 1.344(3) .
N5 C2 1.341(3) .
N5 C6 1.345(3) .
N5 Co1 2.1886(17) 2_554
N6 C11 1.334(3) .
N6 C7 1.336(3) .
N7 N8 1.1668(19) .
N8 N7 1.1668(19) 5_566
N9 N10 1.173(4) .
N9 Co1 2.1568(16) 3
N10 N11 1.210(15) 3
N10 N11 1.210(15) .
N10 N11' 1.278(12) 3
N10 N11' 1.278(12) .
N11 N11 0.56(3) 3
N11' N11' 1.32(3) 3
C1 C4 1.473(3) .
C2 C3 1.380(3) .
C2 H2 0.9300 .
C3 C4 1.397(3) .
C3 H3 0.9300 .
C4 C5 1.383(3) .
C5 C6 1.381(3) .
C5 H5 0.9300 .
C6 H6 0.9300 .
C7 C8 1.384(4) .
C7 H7 0.9300 .
C8 C9 1.384(5) .
C8 H8 0.9300 .
C9 C10 1.380(5) .
C9 C12 1.508(4) .
C10 C11 1.382(4) .
C10 H10 0.9300 .
C11 H11 0.9300 .
C12 C13 1.516(4) .
C12 H12A 0.9700 .
C12 H12B 0.9700 .
C13 C12 1.516(4) 3_655
C13 H13A 0.9700 .
C13 H13B 0.9700 .
